data_7206831
loop_
_publ_author_name
'Mart\'i-Centelles, Vicente'
'Kumar, D. Krishna'
'White, Andrew J. P.'
'Luis, Santiago V.'
'Vilar, Ramon'

_publ_section_title
;
 Zinc(ii) coordination polymers with pseudopeptidic ligands
;
_journal_issue 23
_journal_name_full CrystEngComm
_journal_page_first 6997
_journal_paper_doi 10.1039/c1ce05872j
_journal_volume 13
_journal_year 2011
_chemical_absolute_configuration ad
_chemical_formula_moiety 'C36 H39 N6 O3 Zn, 2(Br), 2(H2 O), 0.5(C2 H6 O)'
_chemical_formula_sum 'C37 H46 Br2 N6 O5.5 Zn'
_chemical_formula_weight 887.99
_chemical_name_systematic
;
?
;
_space_group_IT_number 152
_symmetry_cell_setting trigonal
_symmetry_space_group_name_Hall 'P 31 2"'
_symmetry_space_group_name_H-M 'P 31 2 1'
_atom_sites_solution_hydrogens geom
_atom_sites_solution_primary direct
_atom_sites_solution_secondary difmap
_audit_creation_method SHELXL-97
_cell_angle_alpha 90.00
_cell_angle_beta 90.00
_cell_angle_gamma 120.00
_cell_formula_units_Z 6
_cell_length_a 13.37139(6)
_cell_length_b 13.37139(6)
_cell_length_c 41.4227(2)
_cell_measurement_reflns_used 122126
_cell_measurement_temperature 173(2)
_cell_measurement_theta_max 68.3986
_cell_measurement_theta_min 2.1314
_cell_volume 6413.90(5)
_computing_cell_refinement 'CrysAlis RED, Oxford Diffraction Ltd'
_computing_data_collection 'CrysAlis CCD, Oxford Diffraction Ltd'
_computing_data_reduction 'CrysAlis RED, Oxford Diffraction Ltd'
_computing_molecular_graphics 'Bruker SHELXTL'
_computing_publication_material 'Bruker SHELXTL'
_computing_structure_refinement 'SHELXL-97 (Sheldrick, 1997)'
_computing_structure_solution 'SHELXS-97 (Sheldrick, 1990)'
_diffrn_ambient_temperature 173(2)
_diffrn_detector_area_resol_mean 8.2556
_diffrn_measured_fraction_theta_full 1.000
_diffrn_measured_fraction_theta_max 1.000
_diffrn_measurement_device_type 'OD Xcalibur PX Ultra'
_diffrn_measurement_method 'omega scans'
_diffrn_radiation_monochromator graphite
_diffrn_radiation_source 'Enhance Ultra (Cu) X-ray Source'
_diffrn_radiation_type CuK\a
_diffrn_radiation_wavelength 1.54184
_diffrn_reflns_av_R_equivalents 0.0312
_diffrn_reflns_av_sigmaI/netI 0.0082
_diffrn_reflns_limit_h_max 16
_diffrn_reflns_limit_h_min -15
_diffrn_reflns_limit_k_max 16
_diffrn_reflns_limit_k_min -16
_diffrn_reflns_limit_l_max 49
_diffrn_reflns_limit_l_min -49
_diffrn_reflns_number 185053
_diffrn_reflns_theta_full 68.52
_diffrn_reflns_theta_max 68.52
_diffrn_reflns_theta_min 3.20
_diffrn_standards_number 0
_exptl_absorpt_coefficient_mu 3.364
_exptl_absorpt_correction_T_max 0.723
_exptl_absorpt_correction_T_min 0.217
_exptl_absorpt_correction_type analytical
_exptl_absorpt_process_details
;
CrysAlisPro, Oxford Diffraction Ltd.,
Version 1.171.34.44 (release 25-10-2010 CrysAlis171 .NET)
(compiled Oct 25 2010,18:11:34)
Analytical numeric absorption correction using a multifaceted crystal
model based on expressions derived by R.C. Clark & J.S. Reid.
(Clark, R. C. & Reid, J. S. (1995). Acta Cryst. A51, 887-897)
;
_exptl_crystal_colour Colourless
_exptl_crystal_density_diffrn 1.379
_exptl_crystal_density_method 'not measured'
_exptl_crystal_description blocks
_exptl_crystal_F_000 2724
_exptl_crystal_size_max 0.21
_exptl_crystal_size_mid 0.16
_exptl_crystal_size_min 0.12
_refine_diff_density_max 0.700
_refine_diff_density_min -0.381
_refine_diff_density_rms 0.071
_refine_ls_abs_structure_details 'Flack H D (1983), Acta Cryst. A39, 876-881, 3410 Friedel pairs'
_refine_ls_abs_structure_Flack -0.009(12)
_refine_ls_extinction_method none
_refine_ls_goodness_of_fit_ref 1.135
_refine_ls_hydrogen_treatment mixed
_refine_ls_matrix_type full
_refine_ls_number_parameters 512
_refine_ls_number_reflns 7876
_refine_ls_number_restraints 16
_refine_ls_restrained_S_all 1.135
_refine_ls_R_factor_all 0.0253
_refine_ls_R_factor_gt 0.0249
_refine_ls_shift/su_max 0.003
_refine_ls_shift/su_mean 0.000
_refine_ls_structure_factor_coef Fsqd
_refine_ls_weighting_details 'calc w=1/[\s^2^(Fo^2^)+(0.0490P)^2^+2.8955P] where P=(Fo^2^+2Fc^2^)/3'
_refine_ls_weighting_scheme calc
_refine_ls_wR_factor_gt 0.0770
_refine_ls_wR_factor_ref 0.0772
_reflns_number_gt 7782
_reflns_number_total 7876
_reflns_threshold_expression >2sigma(I)
_cod_data_source_file c1ce05872j.txt
_cod_data_source_block 5
_cod_depositor_comments
;
The following automatic conversions were performed:

'_symmetry_cell_setting' value 'Trigonal' changed to 'trigonal'
according to /home/saulius/struct/CIF-dictionaries/cif_core.dic
dictionary named 'cif_core.dic' version 2.4.1 from 2010-06-29.

Automatic conversion script
Id: cif_fix_values 1715 2011-07-08 13:25:40Z adriana 
;
_cod_original_cell_volume 6413.89(5)
_cod_original_sg_symbol_H-M P3(1)21
_cod_original_formula_sum 'C37 H46 Br2 N6 O5.50 Zn'
_cod_database_code 7206831

loop_
_symmetry_equiv_pos_as_xyz
'x, y, z'
'-y, x-y, z+1/3'
'-x+y, -x, z+2/3'
'y, x, -z'
'x-y, -y, -z+2/3'
'-x, -x+y, -z+1/3'

loop_
_atom_site_label
_atom_site_type_symbol
_atom_site_fract_x
_atom_site_fract_y
_atom_site_fract_z
_atom_site_U_iso_or_equiv
_atom_site_adp_type
_atom_site_occupancy
_atom_site_symmetry_multiplicity
_atom_site_calc_flag
_atom_site_refinement_flags
_atom_site_disorder_assembly
_atom_site_disorder_group
Zn1 Zn 0.64164(3) 0.30738(3) 0.749501(7) 0.02333(8) Uani 1 1 d . . .
N1 N 0.69894(19) 0.21626(19) 0.77836(5) 0.0254(4) Uani 1 1 d D . .
H1A H 0.7756(4) 0.251(2) 0.7750(7) 0.022(7) Uiso 1 1 d D . .
H1B H 0.661(2) 0.1413(7) 0.7726(7) 0.028(7) Uiso 1 1 d D . .
C2 C 0.6700(2) 0.2146(2) 0.81292(5) 0.0256(5) Uani 1 1 d . . .
H2A H 0.6441 0.1360 0.8220 0.031 Uiso 1 1 calc R . .
C3 C 0.5718(2) 0.2419(2) 0.81614(6) 0.0265(5) Uani 1 1 d . . .
O3 O 0.54416(16) 0.28391(17) 0.79316(4) 0.0276(4) Uani 1 1 d . . .
N4 N 0.5235(2) 0.2211(2) 0.84523(5) 0.0325(5) Uani 1 1 d D . .
H4A H 0.538(4) 0.184(3) 0.8611(7) 0.060(12) Uiso 1 1 d D . .
C5 C 0.4439(2) 0.2512(2) 0.85822(6) 0.0297(5) Uani 1 1 d . . .
C6 C 0.3992(4) 0.2079(4) 0.88840(8) 0.0520(9) Uani 1 1 d . . .
H6A H 0.4199 0.1578 0.8990 0.062 Uiso 1 1 calc R . .
C7 C 0.3243(3) 0.2370(3) 0.90337(8) 0.0488(8) Uani 1 1 d . . .
H7A H 0.2936 0.2065 0.9241 0.059 Uiso 1 1 calc R . .
C8 C 0.2944(2) 0.3101(2) 0.88818(6) 0.0297(5) Uani 1 1 d . . .
C9 C 0.3392(3) 0.3542(3) 0.85827(7) 0.0350(6) Uani 1 1 d . . .
H9A H 0.3194 0.4052 0.8479 0.042 Uiso 1 1 calc R . .
C10 C 0.4135(3) 0.3244(3) 0.84313(7) 0.0350(6) Uani 1 1 d . . .
H10A H 0.4434 0.3545 0.8223 0.042 Uiso 1 1 calc R . .
N11 N 0.2150(2) 0.33655(19) 0.90390(5) 0.0298(5) Uani 1 1 d D . .
H11A H 0.1558(18) 0.2732(16) 0.9128(7) 0.033(8) Uiso 1 1 d D . .
C12 C 0.2332(2) 0.4435(2) 0.90786(6) 0.0254(5) Uani 1 1 d . . .
O12 O 0.32302(16) 0.53182(16) 0.89979(4) 0.0286(4) Uani 1 1 d . . .
C13 C 0.1319(2) 0.4526(2) 0.92200(6) 0.0247(5) Uani 1 1 d . . .
H13A H 0.0871 0.3878 0.9375 0.030 Uiso 1 1 calc R . .
N14 N 0.18097(18) 0.5642(2) 0.93880(5) 0.0260(4) Uani 1 1 d D . .
H14A H 0.131(2) 0.590(3) 0.9407(8) 0.033(8) Uiso 1 1 d D . .
H14B H 0.206(3) 0.563(3) 0.9589(3) 0.035(9) Uiso 1 1 d D . .
C15 C 0.7753(2) 0.3041(3) 0.83186(6) 0.0318(6) Uani 1 1 d . . .
H15A H 0.8003 0.3821 0.8232 0.038 Uiso 1 1 calc R . .
H15B H 0.7536 0.3029 0.8548 0.038 Uiso 1 1 calc R . .
C16 C 0.8742(3) 0.2805(3) 0.82981(6) 0.0351(6) Uani 1 1 d . . .
C17 C 0.9735(3) 0.3538(4) 0.81274(8) 0.0520(9) Uani 1 1 d . . .
H17A H 0.9796 0.4193 0.8020 0.062 Uiso 1 1 calc R . .
C18 C 1.0639(4) 0.3312(5) 0.81148(11) 0.0778(16) Uani 1 1 d . . .
H18A H 1.1323 0.3822 0.8000 0.093 Uiso 1 1 calc R . .
C19 C 1.0559(4) 0.2368(5) 0.82643(12) 0.0756(15) Uani 1 1 d . . .
H19A H 1.1182 0.2219 0.8252 0.091 Uiso 1 1 calc R . .
C20 C 0.9576(4) 0.1628(4) 0.84341(11) 0.0643(11) Uani 1 1 d . . .
H20A H 0.9523 0.0973 0.8540 0.077 Uiso 1 1 calc R . .
C21 C 0.8670(3) 0.1845(3) 0.84501(8) 0.0433(7) Uani 1 1 d . . .
H21A H 0.7991 0.1332 0.8566 0.052 Uiso 1 1 calc R . .
C22 C 0.0543(2) 0.4471(2) 0.89392(6) 0.0295(5) Uani 1 1 d . . .
H22A H 0.1006 0.5105 0.8786 0.035 Uiso 1 1 calc R . .
H22B H 0.0262 0.3732 0.8823 0.035 Uiso 1 1 calc R . .
C23 C -0.0474(2) 0.4569(2) 0.90499(6) 0.0285(5) Uani 1 1 d . . .
C24 C -0.1489(3) 0.3593(3) 0.91434(6) 0.0354(6) Uani 1 1 d . . .
H24A H -0.1536 0.2860 0.9138 0.042 Uiso 1 1 calc R . .
C25 C -0.2437(3) 0.3673(3) 0.92441(7) 0.0421(7) Uani 1 1 d . . .
H25A H -0.3133 0.2995 0.9302 0.050 Uiso 1 1 calc R . .
C26 C -0.2366(3) 0.4742(3) 0.92596(8) 0.0463(8) Uani 1 1 d . . .
H26A H -0.3016 0.4796 0.9327 0.056 Uiso 1 1 calc R . .
C27 C -0.1358(3) 0.5723(3) 0.91771(8) 0.0467(8) Uani 1 1 d . . .
H27A H -0.1301 0.6458 0.9195 0.056 Uiso 1 1 calc R . .
C28 C -0.0412(3) 0.5636(3) 0.90666(7) 0.0366(6) Uani 1 1 d . . .
H28A H 0.0276 0.6313 0.9003 0.044 Uiso 1 1 calc R . .
N31 N 0.51581(17) 0.15758(19) 0.72351(5) 0.0237(4) Uani 1 1 d D . .
H31A H 0.469(2) 0.177(3) 0.7132(7) 0.031(8) Uiso 1 1 d D . .
H31B H 0.473(2) 0.1001(19) 0.7374(6) 0.031(8) Uiso 1 1 d D . .
C32 C 0.57025(19) 0.1168(2) 0.69971(5) 0.0215(5) Uani 1 1 d . . .
H32A H 0.5716 0.0490 0.7094 0.026 Uiso 1 1 calc R . .
C33 C 0.6959(2) 0.2119(2) 0.69441(5) 0.0214(5) Uani 1 1 d . . .
O33 O 0.73721(15) 0.30568(15) 0.70845(4) 0.0272(4) Uani 1 1 d . . .
N34 N 0.75893(18) 0.18397(19) 0.67536(5) 0.0286(4) Uani 1 1 d D . .
H34A H 0.725(3) 0.1102(10) 0.6686(9) 0.052(11) Uiso 1 1 d D . .
C35 C 0.8811(2) 0.2511(2) 0.67104(6) 0.0288(5) Uani 1 1 d . . .
C36 C 0.9406(3) 0.1919(3) 0.66885(15) 0.0763(15) Uani 1 1 d . . .
H36A H 0.9001 0.1100 0.6703 0.092 Uiso 1 1 calc R . .
C37 C 0.9405(3) 0.3685(3) 0.66890(9) 0.0424(7) Uani 1 1 d . . .
H37A H 0.9002 0.4101 0.6705 0.051 Uiso 1 1 calc R . .
C38 C 0.4997(2) 0.0754(2) 0.66810(6) 0.0261(5) Uani 1 1 d . . .
H38A H 0.4883 0.1381 0.6595 0.031 Uiso 1 1 calc R . .
H38B H 0.5439 0.0588 0.6519 0.031 Uiso 1 1 calc R . .
C39 C 0.3829(2) -0.0318(2) 0.67301(6) 0.0265(5) Uani 1 1 d . . .
C40 C 0.2824(2) -0.0328(3) 0.66384(7) 0.0370(6) Uani 1 1 d . . .
H40A H 0.2866 0.0356 0.6557 0.044 Uiso 1 1 calc R . .
C41 C 0.1748(3) -0.1341(3) 0.66660(8) 0.0469(8) Uani 1 1 d . . .
H41A H 0.1065 -0.1340 0.6603 0.056 Uiso 1 1 calc R . .
C42 C 0.1680(3) -0.2329(3) 0.67836(8) 0.0478(8) Uani 1 1 d . . .
H42A H 0.0949 -0.3014 0.6801 0.057 Uiso 1 1 calc R . .
C43 C 0.2669(3) -0.2339(3) 0.68778(7) 0.0431(7) Uani 1 1 d . . .
H43A H 0.2617 -0.3029 0.6958 0.052 Uiso 1 1 calc R . .
C44 C 0.3739(3) -0.1337(3) 0.68538(6) 0.0359(6) Uani 1 1 d . . .
H44A H 0.4415 -0.1342 0.6922 0.043 Uiso 1 1 calc R . .
Br1 Br 0.65339(3) -0.08879(3) 0.647562(8) 0.04057(9) Uani 1 1 d . . .
Br2 Br 0.51844(3) -0.06362(2) 0.770465(7) 0.03588(8) Uani 1 1 d . . .
O50 O 0.7296(3) -0.0639(3) 0.72608(7) 0.0662(7) Uani 1 1 d . . .
O60 O 0.0279(3) 0.1333(2) 0.92965(8) 0.0679(8) Uani 1 1 d . . .
O70 O 0.0897(9) -0.0480(9) 0.9319(2) 0.074(3) Uiso 0.348(10) 1 d PD A 1
C71 C 0.136(2) -0.080(2) 0.9058(4) 0.139(8) Uiso 0.348(10) 1 d PDU A 1
H71A H 0.0979 -0.1652 0.9049 0.167 Uiso 0.348(10) 1 calc PR A 1
H71B H 0.2195 -0.0497 0.9097 0.167 Uiso 0.348(10) 1 calc PR A 1
C72 C 0.122(2) -0.036(2) 0.8740(4) 0.118(7) Uiso 0.348(10) 1 d PD A 1
H72A H 0.1579 -0.0585 0.8570 0.178 Uiso 0.348(10) 1 calc PR A 1
H72B H 0.1585 0.0481 0.8748 0.178 Uiso 0.348(10) 1 calc PR A 1
H72C H 0.0393 -0.0695 0.8693 0.178 Uiso 0.348(10) 1 calc PR A 1
O70' O 0.056(2) -0.091(3) 0.9098(7) 0.095(10) Uiso 0.152(10) 1 d PD A 2
C71' C 0.143(2) -0.099(3) 0.8924(7) 0.063(7) Uiso 0.152(10) 1 d PDU A 2
H71C H 0.1371 -0.1742 0.8970 0.075 Uiso 0.152(10) 1 calc PR A 2
H71D H 0.2198 -0.0372 0.8997 0.075 Uiso 0.152(10) 1 calc PR A 2
C72' C 0.131(7) -0.087(10) 0.8569(7) 0.25(5) Uiso 0.152(10) 1 d PD A 2
H72D H 0.1911 -0.0955 0.8455 0.374 Uiso 0.152(10) 1 calc PR A 2
H72E H 0.1407 -0.0113 0.8523 0.374 Uiso 0.152(10) 1 calc PR A 2
H72F H 0.0550 -0.1477 0.8497 0.374 Uiso 0.152(10) 1 calc PR A 2

loop_
_atom_site_aniso_label
_atom_site_aniso_U_11
_atom_site_aniso_U_22
_atom_site_aniso_U_33
_atom_site_aniso_U_23
_atom_site_aniso_U_13
_atom_site_aniso_U_12
Zn1 0.02508(16) 0.02652(17) 0.01910(14) -0.00162(12) -0.00035(12) 0.01343(14)
N1 0.0269(11) 0.0299(11) 0.0212(9) -0.0031(8) -0.0020(8) 0.0157(9)
C2 0.0288(13) 0.0310(13) 0.0198(11) 0.0001(9) -0.0003(9) 0.0171(11)
C3 0.0270(12) 0.0289(13) 0.0241(12) -0.0010(10) 0.0010(10) 0.0142(11)
O3 0.0312(9) 0.0379(10) 0.0209(8) 0.0024(7) 0.0021(7) 0.0227(8)
N4 0.0414(13) 0.0447(14) 0.0238(10) 0.0090(9) 0.0074(9) 0.0309(12)
C5 0.0337(13) 0.0367(14) 0.0251(12) 0.0029(10) 0.0048(10) 0.0224(12)
C6 0.075(2) 0.072(2) 0.0376(16) 0.0242(16) 0.0226(16) 0.058(2)
C7 0.066(2) 0.067(2) 0.0351(15) 0.0211(15) 0.0226(15) 0.0492(19)
C8 0.0305(13) 0.0293(13) 0.0309(13) -0.0013(10) 0.0052(10) 0.0162(11)
C9 0.0402(15) 0.0377(15) 0.0343(13) 0.0086(12) 0.0083(11) 0.0248(13)
C10 0.0438(16) 0.0421(16) 0.0280(13) 0.0095(11) 0.0098(11) 0.0282(14)
N11 0.0290(11) 0.0261(11) 0.0355(11) 0.0035(9) 0.0103(9) 0.0146(9)
C12 0.0262(12) 0.0295(13) 0.0209(11) -0.0016(9) 0.0008(9) 0.0142(11)
O12 0.0281(9) 0.0270(9) 0.0299(8) -0.0002(7) 0.0053(7) 0.0132(8)
C13 0.0242(12) 0.0256(12) 0.0227(11) -0.0007(9) 0.0027(9) 0.0112(10)
N14 0.0263(10) 0.0305(11) 0.0204(9) -0.0042(8) -0.0014(8) 0.0135(9)
C15 0.0336(14) 0.0363(15) 0.0263(12) -0.0065(11) -0.0060(11) 0.0182(12)
C16 0.0331(14) 0.0467(17) 0.0254(12) -0.0104(12) -0.0067(11) 0.0199(13)
C17 0.0395(18) 0.065(2) 0.0390(16) -0.0059(15) 0.0035(13) 0.0166(17)
C18 0.037(2) 0.121(4) 0.061(2) -0.021(3) 0.0081(17) 0.029(2)
C19 0.053(2) 0.113(4) 0.083(3) -0.042(3) -0.017(2) 0.059(3)
C20 0.065(3) 0.079(3) 0.071(2) -0.031(2) -0.028(2) 0.053(2)
C21 0.0440(18) 0.0483(18) 0.0435(15) -0.0094(13) -0.0121(14) 0.0276(15)
C22 0.0285(13) 0.0362(14) 0.0234(11) -0.0050(10) -0.0015(10) 0.0159(12)
C23 0.0281(13) 0.0360(14) 0.0203(11) -0.0036(10) -0.0048(9) 0.0151(12)
C24 0.0352(15) 0.0364(15) 0.0303(13) -0.0080(11) -0.0027(11) 0.0147(13)
C25 0.0303(14) 0.0524(18) 0.0357(14) -0.0091(13) 0.0023(12) 0.0148(14)
C26 0.0366(16) 0.071(2) 0.0415(16) -0.0087(15) -0.0008(13) 0.0347(17)
C27 0.057(2) 0.055(2) 0.0443(17) -0.0036(14) -0.0059(15) 0.0394(18)
C28 0.0360(15) 0.0408(15) 0.0351(14) 0.0042(12) 0.0002(12) 0.0208(13)
N31 0.0187(10) 0.0300(11) 0.0202(9) -0.0022(8) 0.0010(8) 0.0104(9)
C32 0.0175(11) 0.0248(12) 0.0204(10) -0.0013(9) 0.0011(8) 0.0093(10)
C33 0.0191(11) 0.0243(12) 0.0194(10) 0.0013(9) -0.0003(8) 0.0099(10)
O33 0.0231(9) 0.0255(9) 0.0276(8) -0.0050(7) 0.0035(7) 0.0082(7)
N34 0.0195(11) 0.0254(11) 0.0363(11) -0.0077(9) 0.0021(9) 0.0078(9)
C35 0.0193(12) 0.0285(13) 0.0344(13) -0.0025(10) 0.0042(10) 0.0089(11)
C36 0.0309(19) 0.0242(16) 0.168(5) 0.008(2) 0.027(2) 0.0096(15)
C37 0.0255(16) 0.0301(15) 0.075(2) 0.0080(14) 0.0146(14) 0.0162(13)
C38 0.0229(12) 0.0319(13) 0.0195(11) -0.0005(9) -0.0010(9) 0.0107(10)
C39 0.0220(12) 0.0326(14) 0.0202(10) -0.0058(10) -0.0013(9) 0.0101(11)
C40 0.0293(14) 0.0395(16) 0.0395(15) -0.0091(12) -0.0049(12) 0.0152(13)
C41 0.0229(14) 0.057(2) 0.0533(18) -0.0112(16) -0.0062(13) 0.0146(14)
C42 0.0256(14) 0.0462(19) 0.0463(17) -0.0021(14) -0.0047(12) -0.0010(13)
C43 0.0378(17) 0.0352(16) 0.0381(15) 0.0025(13) -0.0069(13) 0.0046(13)
C44 0.0282(13) 0.0384(15) 0.0277(12) 0.0014(11) -0.0071(10) 0.0066(12)
Br1 0.03963(17) 0.02835(14) 0.05247(18) -0.00760(12) -0.01181(13) 0.01605(12)
Br2 0.03905(16) 0.03159(15) 0.03010(13) 0.00669(11) 0.00350(11) 0.01249(12)
O50 0.0665(18) 0.081(2) 0.0570(15) 0.0113(14) 0.0040(13) 0.0415(16)
O60 0.0569(17) 0.0511(15) 0.0815(19) 0.0152(14) 0.0196(14) 0.0163(13)

loop_
_atom_type_symbol
_atom_type_description
_atom_type_scat_dispersion_real
_atom_type_scat_dispersion_imag
_atom_type_scat_source
C C 0.0181 0.0091 'International Tables Vol C Tables 4.2.6.8 and 6.1.1.4'
H H 0.0000 0.0000 'International Tables Vol C Tables 4.2.6.8 and 6.1.1.4'
N N 0.0311 0.0180 'International Tables Vol C Tables 4.2.6.8 and 6.1.1.4'
O O 0.0492 0.0322 'International Tables Vol C Tables 4.2.6.8 and 6.1.1.4'
Zn Zn -1.5491 0.6778 'International Tables Vol C Tables 4.2.6.8 and 6.1.1.4'
Br Br -0.6763 1.2805 'International Tables Vol C Tables 4.2.6.8 and 6.1.1.4'

loop_
_geom_angle_atom_site_label_1
_geom_angle_atom_site_label_2
_geom_angle_atom_site_label_3
_geom_angle
_geom_angle_site_symmetry_1
_geom_angle_site_symmetry_3
N14 Zn1 N1 164.81(9) 5_666 .
N14 Zn1 O33 90.53(8) 5_666 .
N1 Zn1 O33 93.05(8) . .
N14 Zn1 N31 100.21(8) 5_666 .
N1 Zn1 N31 94.98(9) . .
O33 Zn1 N31 77.60(7) . .
N14 Zn1 O3 98.33(7) 5_666 .
N1 Zn1 O3 78.94(7) . .
O33 Zn1 O3 170.88(7) . .
N31 Zn1 O3 98.60(8) . .
N14 Zn1 O12 77.26(8) 5_666 5_666
N1 Zn1 O12 87.92(8) . 5_666
O33 Zn1 O12 90.84(7) . 5_666
N31 Zn1 O12 168.19(7) . 5_666
O3 Zn1 O12 93.19(7) . 5_666
C2 N1 Zn1 112.93(15) . .
N1 C2 C15 110.6(2) . .
N1 C2 C3 109.22(19) . .
C15 C2 C3 109.3(2) . .
O3 C3 N4 124.2(2) . .
O3 C3 C2 121.4(2) . .
N4 C3 C2 114.4(2) . .
C3 O3 Zn1 114.20(16) . .
C3 N4 C5 129.7(2) . .
C6 C5 C10 119.2(3) . .
C6 C5 N4 116.9(3) . .
C10 C5 N4 123.9(2) . .
C5 C6 C7 120.5(3) . .
C8 C7 C6 120.0(3) . .
C9 C8 C7 119.7(3) . .
C9 C8 N11 121.5(2) . .
C7 C8 N11 118.8(2) . .
C8 C9 C10 120.3(3) . .
C5 C10 C9 120.2(3) . .
C12 N11 C8 124.1(2) . .
O12 C12 N11 124.0(2) . .
O12 C12 C13 120.1(2) . .
N11 C12 C13 115.9(2) . .
C12 O12 Zn1 113.81(16) . 5_566
N14 C13 C12 107.3(2) . .
N14 C13 C22 110.8(2) . .
C12 C13 C22 107.99(19) . .
C13 N14 Zn1 112.61(15) . 5_566
C16 C15 C2 111.5(2) . .
C17 C16 C21 118.9(3) . .
C17 C16 C15 120.7(3) . .
C21 C16 C15 120.4(3) . .
C18 C17 C16 119.8(4) . .
C19 C18 C17 120.8(4) . .
C18 C19 C20 120.2(4) . .
C19 C20 C21 119.7(5) . .
C20 C21 C16 120.6(4) . .
C23 C22 C13 112.6(2) . .
C24 C23 C28 118.7(3) . .
C24 C23 C22 120.4(3) . .
C28 C23 C22 120.9(3) . .
C23 C24 C25 120.8(3) . .
C26 C25 C24 120.0(3) . .
C27 C26 C25 120.1(3) . .
C26 C27 C28 119.8(3) . .
C23 C28 C27 120.6(3) . .
C32 N31 Zn1 112.08(14) . .
N31 C32 C33 109.05(19) . .
N31 C32 C38 111.79(19) . .
C33 C32 C38 113.30(19) . .
O33 C33 N34 122.5(2) . .
O33 C33 C32 121.6(2) . .
N34 C33 C32 115.8(2) . .
C33 O33 Zn1 114.83(15) . .
C33 N34 C35 125.5(2) . .
C37 C35 C36 119.1(3) . .
C37 C35 N34 123.8(2) . .
C36 C35 N34 117.0(2) . .
C35 C36 C36 120.27(17) . 6_766
C35 C37 C37 120.59(17) . 6_766
C39 C38 C32 112.4(2) . .
C40 C39 C44 118.5(3) . .
C40 C39 C38 120.4(3) . .
C44 C39 C38 121.0(2) . .
C39 C40 C41 120.4(3) . .
C42 C41 C40 120.2(3) . .
C41 C42 C43 120.5(3) . .
C42 C43 C44 119.8(3) . .
C43 C44 C39 120.6(3) . .
O70 C71 C72 113.2(13) . .
O70' C71' C72' 111.2(16) . .

loop_
_geom_bond_atom_site_label_1
_geom_bond_atom_site_label_2
_geom_bond_distance
_geom_bond_site_symmetry_2
Zn1 N14 2.106(2) 5_666
Zn1 N1 2.106(2) .
Zn1 O33 2.1340(17) .
Zn1 N31 2.152(2) .
Zn1 O3 2.1584(17) .
Zn1 O12 2.2001(19) 5_666
N1 C2 1.480(3) .
C2 C15 1.532(4) .
C2 C3 1.534(4) .
C3 O3 1.252(3) .
C3 N4 1.330(3) .
N4 C5 1.419(4) .
C5 C6 1.382(4) .
C5 C10 1.383(4) .
C6 C7 1.389(4) .
C7 C8 1.379(4) .
C8 C9 1.374(4) .
C8 N11 1.431(3) .
C9 C10 1.390(4) .
N11 C12 1.336(3) .
C12 O12 1.237(3) .
C12 C13 1.535(3) .
O12 Zn1 2.2001(18) 5_566
C13 N14 1.471(3) .
C13 C22 1.536(3) .
N14 Zn1 2.106(2) 5_566
C15 C16 1.508(4) .
C16 C17 1.387(5) .
C16 C21 1.389(5) .
C17 C18 1.386(7) .
C18 C19 1.361(8) .
C19 C20 1.378(8) .
C20 C21 1.381(5) .
C22 C23 1.502(4) .
C23 C24 1.387(4) .
C23 C28 1.390(4) .
C24 C25 1.388(4) .
C25 C26 1.386(5) .
C26 C27 1.374(5) .
C27 C28 1.403(5) .
N31 C32 1.482(3) .
C32 C33 1.533(3) .
C32 C38 1.546(3) .
C33 O33 1.234(3) .
C33 N34 1.337(3) .
N34 C35 1.428(3) .
C35 C37 1.362(4) .
C35 C36 1.377(5) .
C36 C36 1.388(7) 6_766
C37 C37 1.391(6) 6_766
C38 C39 1.515(4) .
C39 C40 1.390(4) .
C39 C44 1.403(4) .
C40 C41 1.403(5) .
C41 C42 1.368(5) .
C42 C43 1.385(5) .
C43 C44 1.392(4) .
O70 C71 1.416(10) .
C71 C72 1.491(10) .
O70' C71' 1.414(10) .
C71' C72' 1.494(10) .
